data_2220386
loop_
_publ_author_name
'M. Boghaei, Davar'
'Najafpour, Mohammad Mahdi'
'McKee, Vickie'

_publ_section_title
;
 2-[Bis(5-chloro-2-pyridylamino)methyl]pyridine monohydrate
;
_journal_coeditor_code WN2287
_journal_issue 12
_journal_name_full 'Acta Crystallographica Section E'
_journal_page_first o2428
_journal_paper_doi 10.1107/S1600536808035940
_journal_volume 64
_journal_year 2008
_chemical_formula_iupac 'C16 H13 Cl2 N5, H2 O'
_chemical_formula_moiety 'C16 H13 Cl2 N5, H2 O'
_chemical_formula_sum 'C16 H15 Cl2 N5 O'
_chemical_formula_weight 364.23
_chemical_name_systematic
;
2-[Bis(5-chloro-2-pyridylamino)methyl]pyridine monohydrate
;
_space_group_IT_number 15
_symmetry_cell_setting monoclinic
_symmetry_space_group_name_Hall '-C 2yc'
_symmetry_space_group_name_H-M 'C 1 2/c 1'
_atom_sites_solution_hydrogens geom
_atom_sites_solution_primary direct
_atom_sites_solution_secondary difmap
_audit_creation_method SHELXL-97
_cell_angle_alpha 90.00
_cell_angle_beta 124.7780(10)
_cell_angle_gamma 90.00
_cell_formula_units_Z 8
_cell_length_a 34.414(3)
_cell_length_b 4.4337(3)
_cell_length_c 26.236(2)
_cell_measurement_reflns_used 2781
_cell_measurement_temperature 150(2)
_cell_measurement_theta_max 26.14
_cell_measurement_theta_min 2.38
_cell_volume 3288.0(4)
_computing_cell_refinement 'SAINT (Bruker, 2005)'
_computing_data_collection 'APEX2 (Bruker, 2005)'
_computing_data_reduction 'SAINT (Bruker, 2005)'
_computing_molecular_graphics 'SHELXTL (Sheldrick, 2008)'
_computing_publication_material 'SHELXTL (Sheldrick, 2008)'
_computing_structure_refinement 'SHELXL97 (Sheldrick, 2008)'
_computing_structure_solution 'SHELXS97 (Sheldrick, 2008)'
_diffrn_ambient_temperature 150(2)
_diffrn_measured_fraction_theta_full 0.999
_diffrn_measured_fraction_theta_max 0.999
_diffrn_measurement_device_type 'Bruker APEXII CCD'
_diffrn_measurement_method '\f and \w scans'
_diffrn_radiation_monochromator graphite
_diffrn_radiation_source 'fine-focus sealed tube'
_diffrn_radiation_type MoK\a
_diffrn_radiation_wavelength 0.71073
_diffrn_reflns_av_R_equivalents 0.0424
_diffrn_reflns_av_sigmaI/netI 0.0377
_diffrn_reflns_limit_h_max 44
_diffrn_reflns_limit_h_min -44
_diffrn_reflns_limit_k_max 5
_diffrn_reflns_limit_k_min -5
_diffrn_reflns_limit_l_max 34
_diffrn_reflns_limit_l_min -34
_diffrn_reflns_number 14914
_diffrn_reflns_theta_full 27.50
_diffrn_reflns_theta_max 27.50
_diffrn_reflns_theta_min 1.89
_exptl_absorpt_coefficient_mu 0.409
_exptl_absorpt_correction_T_max 0.9799
_exptl_absorpt_correction_T_min 0.8702
_exptl_absorpt_correction_type multi-scan
_exptl_absorpt_process_details '(SADABS; Sheldrick, 2003)'
_exptl_crystal_colour colourless
_exptl_crystal_density_diffrn 1.472
_exptl_crystal_density_method 'not measured'
_exptl_crystal_description lath
_exptl_crystal_F_000 1504
_exptl_crystal_size_max 0.35
_exptl_crystal_size_mid 0.10
_exptl_crystal_size_min 0.05
_refine_diff_density_max 0.34
_refine_diff_density_min -0.25
_refine_ls_extinction_method none
_refine_ls_goodness_of_fit_ref 1.037
_refine_ls_hydrogen_treatment constr
_refine_ls_matrix_type full
_refine_ls_number_parameters 217
_refine_ls_number_reflns 3778
_refine_ls_number_restraints 0
_refine_ls_restrained_S_all 1.037
_refine_ls_R_factor_all 0.0581
_refine_ls_R_factor_gt 0.0391
_refine_ls_shift/su_max 0.000
_refine_ls_shift/su_mean 0.000
_refine_ls_structure_factor_coef Fsqd
_refine_ls_weighting_details 'calc w=1/[\s^2^(Fo^2^)+(0.0476P)^2^+1.3212P] where P=(Fo^2^+2Fc^2^)/3'
_refine_ls_weighting_scheme calc
_refine_ls_wR_factor_gt 0.0910
_refine_ls_wR_factor_ref 0.1014
_reflns_number_gt 2830
_reflns_number_total 3778
_reflns_threshold_expression >2sigma(I)
_cod_data_source_file wn2287.cif
_cod_data_source_block I
_cod_depositor_comments
;
The following automatic conversions were performed:
'_symmetry_cell_setting' value 'Monoclinic' changed to 'monoclinic'
according to '/home/saulius/struct/CIF-dictionaries/cif_core.dic'
dictionary named 'cif_core.dic' version 2.4.1 from 2010-06-29.

Automatic conversion script
Id: cif_fix_enum 1527 2010-12-29 10:47:43Z saulius 

The following automatic conversions were performed:

'_symmetry_cell_setting' value 'Monoclinic' changed to 'monoclinic'
according to /home/saulius/struct/CIF-dictionaries/cif_core.dic
dictionary named 'cif_core.dic' version 2.4.1 from 2010-06-29.

Automatic conversion script
Id: cif_fix_values 1715 2011-07-08 13:25:40Z adriana 
;
_cod_original_sg_symbol_H-M C2/c
_cod_database_code 2220386
_cod_database_fobs_code 2220386

loop_
_symmetry_equiv_pos_as_xyz
'x, y, z'
'-x, y, -z+1/2'
'x+1/2, y+1/2, z'
'-x+1/2, y+1/2, -z+1/2'
'-x, -y, -z'
'x, -y, z-1/2'
'-x+1/2, -y+1/2, -z'
'x+1/2, -y+1/2, z-1/2'

loop_
_atom_site_type_symbol
_atom_site_label
_atom_site_fract_x
_atom_site_fract_y
_atom_site_fract_z
_atom_site_U_iso_or_equiv
_atom_site_adp_type
_atom_site_calc_flag
_atom_site_refinement_flags
_atom_site_occupancy
N N1 0.25729(5) 0.5318(4) 0.15040(7) 0.0272(3) Uani d . 1
C C1 0.30054(7) 0.4226(5) 0.17347(9) 0.0308(4) Uani d . 1
H H1 0.3259 0.4888 0.2134 0.037 Uiso calc R 1
C C2 0.31028(7) 0.2185(4) 0.14231(9) 0.0317(4) Uani d . 1
H H2 0.3414 0.1436 0.1606 0.038 Uiso calc R 1
C C3 0.27344(7) 0.1266(5) 0.08383(9) 0.0330(4) Uani d . 1
H H3 0.2789 -0.0104 0.0607 0.040 Uiso calc R 1
C C4 0.22844(7) 0.2366(4) 0.05934(9) 0.0279(4) Uani d . 1
H H4 0.2026 0.1759 0.0192 0.033 Uiso calc R 1
C C5 0.22143(6) 0.4366(4) 0.09407(8) 0.0232(4) Uani d . 1
C C6 0.17286(6) 0.5693(4) 0.06964(8) 0.0235(4) Uani d . 1
H H6 0.1720 0.7800 0.0554 0.028 Uiso calc R 1
N N2 0.13502(5) 0.4001(4) 0.01720(6) 0.0244(3) Uani d . 1
H H2N 0.1224 0.2485 0.0239 0.029 Uiso d R 1
N N3 0.13945(5) 0.6845(3) -0.05317(7) 0.0254(3) Uani d . 1
C C7 0.12129(7) 0.7555(4) -0.11245(9) 0.0279(4) Uani d . 1
H H7 0.1368 0.9051 -0.1206 0.033 Uiso calc R 1
C C8 0.08131(6) 0.6224(5) -0.16202(8) 0.0286(4) Uani d . 1
Cl Cl1 0.06183(2) 0.72387(14) -0.23748(2) 0.04370(16) Uani d . 1
C C9 0.05738(6) 0.4096(5) -0.15136(8) 0.0296(4) Uani d . 1
H H9 0.0295 0.3165 -0.1850 0.035 Uiso calc R 1
C C10 0.07470(6) 0.3361(4) -0.09131(8) 0.0255(4) Uani d . 1
H H10 0.0588 0.1919 -0.0825 0.031 Uiso calc R 1
C C11 0.11634(6) 0.4768(4) -0.04267(8) 0.0224(4) Uani d . 1
N N4 0.16586(5) 0.5834(4) 0.11881(7) 0.0273(4) Uani d . 1
H H4N 0.1839 0.4738 0.1518 0.033 Uiso d R 1
N N5 0.10283(5) 0.9191(4) 0.06534(7) 0.0267(3) Uani d . 1
C C12 0.06679(6) 1.0659(4) 0.06110(9) 0.0288(4) Uani d . 1
H H12 0.0479 1.1975 0.0269 0.035 Uiso calc R 1
C C13 0.05617(6) 1.0341(4) 0.10388(9) 0.0275(4) Uani d . 1
Cl Cl2 0.008985(17) 1.23175(12) 0.09516(3) 0.03644(14) Uani d . 1
C C14 0.08384(7) 0.8454(5) 0.15457(9) 0.0298(4) Uani d . 1
H H14 0.0773 0.8215 0.1849 0.036 Uiso calc R 1
C C15 0.12065(7) 0.6949(4) 0.16002(9) 0.0281(4) Uani d . 1
H H15 0.1401 0.5650 0.1943 0.034 Uiso calc R 1
C C16 0.12928(6) 0.7355(4) 0.11388(8) 0.0238(4) Uani d . 1
O O1 0.27352(5) 0.8741(3) 0.24925(6) 0.0359(3) Uani d . 1
H H1O 0.2644 0.7974 0.2157 0.043 Uiso d R 1
H H2O 0.2570 1.0234 0.2418 0.043 Uiso d R 1

loop_
_atom_site_aniso_label
_atom_site_aniso_U_11
_atom_site_aniso_U_22
_atom_site_aniso_U_33
_atom_site_aniso_U_12
_atom_site_aniso_U_13
_atom_site_aniso_U_23
N1 0.0274(8) 0.0316(9) 0.0225(8) -0.0008(7) 0.0142(7) 0.0010(7)
C1 0.0266(10) 0.0366(11) 0.0260(10) 0.0014(8) 0.0130(8) 0.0040(8)
C2 0.0286(10) 0.0339(11) 0.0381(11) 0.0057(8) 0.0224(9) 0.0095(9)
C3 0.0399(11) 0.0315(10) 0.0387(11) 0.0032(9) 0.0290(10) 0.0017(9)
C4 0.0304(10) 0.0306(10) 0.0253(9) -0.0008(8) 0.0174(8) -0.0014(8)
C5 0.0267(9) 0.0239(9) 0.0213(8) -0.0014(7) 0.0150(7) 0.0029(7)
C6 0.0246(9) 0.0281(10) 0.0182(8) -0.0004(7) 0.0125(7) -0.0008(7)
N2 0.0275(8) 0.0275(8) 0.0187(7) -0.0047(6) 0.0134(6) 0.0003(6)
N3 0.0272(8) 0.0288(8) 0.0216(8) -0.0025(6) 0.0146(7) -0.0003(6)
C7 0.0306(10) 0.0302(10) 0.0272(9) 0.0009(8) 0.0191(8) 0.0033(8)
C8 0.0303(10) 0.0363(11) 0.0195(9) 0.0068(8) 0.0144(8) 0.0037(8)
Cl1 0.0461(3) 0.0610(4) 0.0212(2) 0.0011(3) 0.0175(2) 0.0074(2)
C9 0.0245(9) 0.0343(11) 0.0235(9) 0.0007(8) 0.0099(8) -0.0018(8)
C10 0.0210(9) 0.0279(10) 0.0268(9) -0.0003(7) 0.0133(8) 0.0004(8)
C11 0.0235(9) 0.0237(9) 0.0222(9) 0.0028(7) 0.0144(7) -0.0010(7)
N4 0.0276(8) 0.0366(9) 0.0191(7) 0.0049(7) 0.0142(7) 0.0034(7)
N5 0.0260(8) 0.0317(9) 0.0246(8) -0.0011(7) 0.0157(7) 0.0010(7)
C12 0.0254(9) 0.0319(10) 0.0279(10) -0.0020(8) 0.0145(8) 0.0012(8)
C13 0.0241(9) 0.0293(10) 0.0331(10) -0.0039(8) 0.0186(8) -0.0062(8)
Cl2 0.0296(3) 0.0394(3) 0.0465(3) -0.0015(2) 0.0254(2) -0.0073(2)
C14 0.0352(10) 0.0333(10) 0.0288(10) -0.0056(8) 0.0229(9) -0.0045(8)
C15 0.0320(10) 0.0318(10) 0.0222(9) -0.0009(8) 0.0165(8) -0.0011(8)
C16 0.0258(9) 0.0256(9) 0.0206(8) -0.0045(7) 0.0137(7) -0.0049(7)
O1 0.0438(8) 0.0344(8) 0.0245(7) 0.0003(6) 0.0165(6) -0.0050(6)

loop_
_atom_type_symbol
_atom_type_description
_atom_type_scat_dispersion_real
_atom_type_scat_dispersion_imag
_atom_type_scat_source
C C 0.0033 0.0016 'International Tables Vol C Tables 4.2.6.8 and 6.1.1.4'
H H 0.0000 0.0000 'International Tables Vol C Tables 4.2.6.8 and 6.1.1.4'
N N 0.0061 0.0033 'International Tables Vol C Tables 4.2.6.8 and 6.1.1.4'
O O 0.0106 0.0060 'International Tables Vol C Tables 4.2.6.8 and 6.1.1.4'
Cl Cl 0.1484 0.1585 'International Tables Vol C Tables 4.2.6.8 and 6.1.1.4'

loop_
_geom_angle_atom_site_label_1
_geom_angle_atom_site_label_2
_geom_angle_atom_site_label_3
_geom_angle
C1 N1 C5 118.11(16)
N1 C1 C2 123.50(18)
N1 C1 H1 118.3
C2 C1 H1 118.3
C3 C2 C1 118.10(18)
C3 C2 H2 121.0
C1 C2 H2 121.0
C2 C3 C4 119.16(18)
C2 C3 H3 120.4
C4 C3 H3 120.4
C3 C4 C5 119.22(18)
C3 C4 H4 120.4
C5 C4 H4 120.4
N1 C5 C4 121.90(16)
N1 C5 C6 116.09(15)
C4 C5 C6 121.98(16)
N4 C6 N2 110.65(14)
N4 C6 C5 110.04(14)
N2 C6 C5 111.98(15)
N4 C6 H6 108.0
N2 C6 H6 108.0
C5 C6 H6 108.0
C11 N2 C6 122.92(15)
C11 N2 H2N 117.7
C6 N2 H2N 119.3
C7 N3 C11 117.36(15)
N3 C7 C8 123.29(17)
N3 C7 H7 118.4
C8 C7 H7 118.4
C7 C8 C9 119.47(17)
C7 C8 Cl1 119.40(15)
C9 C8 Cl1 121.13(15)
C10 C9 C8 118.51(17)
C10 C9 H9 120.7
C8 C9 H9 120.7
C9 C10 C11 119.16(17)
C9 C10 H10 120.4
C11 C10 H10 120.4
N3 C11 N2 117.63(15)
N3 C11 C10 122.19(16)
N2 C11 C10 120.16(16)
C16 N4 C6 123.43(15)
C16 N4 H4N 117.7
C6 N4 H4N 118.5
C16 N5 C12 117.83(15)
N5 C12 C13 123.00(18)
N5 C12 H12 118.5
C13 C12 H12 118.5
C12 C13 C14 119.23(17)
C12 C13 Cl2 120.28(15)
C14 C13 Cl2 120.48(14)
C15 C14 C13 118.88(17)
C15 C14 H14 120.6
C13 C14 H14 120.6
C14 C15 C16 118.96(18)
C14 C15 H15 120.5
C16 C15 H15 120.5
N5 C16 N4 118.68(16)
N5 C16 C15 122.09(17)
N4 C16 C15 119.23(16)
H1O O1 H2O 106.9

loop_
_geom_bond_atom_site_label_1
_geom_bond_atom_site_label_2
_geom_bond_distance
N1 C1 1.337(2)
N1 C5 1.343(2)
C1 C2 1.383(3)
C1 H1 0.9500
C2 C3 1.381(3)
C2 H2 0.9500
C3 C4 1.383(3)
C3 H3 0.9500
C4 C5 1.388(3)
C4 H4 0.9500
C5 C6 1.526(2)
C6 N4 1.442(2)
C6 N2 1.452(2)
C6 H6 1.0000
N2 C11 1.358(2)
N2 H2N 0.8699
N3 C7 1.342(2)
N3 C11 1.344(2)
C7 C8 1.375(3)
C7 H7 0.9500
C8 C9 1.381(3)
C8 Cl1 1.7484(18)
C9 C10 1.368(3)
C9 H9 0.9500
C10 C11 1.409(2)
C10 H10 0.9500
N4 C16 1.368(2)
N4 H4N 0.8698
N5 C16 1.338(2)
N5 C12 1.348(2)
C12 C13 1.372(3)
C12 H12 0.9500
C13 C14 1.389(3)
C13 Cl2 1.7418(19)
C14 C15 1.365(3)
C14 H14 0.9500
C15 C16 1.413(2)
C15 H15 0.9500
O1 H1O 0.8206
O1 H2O 0.8206

loop_
_geom_hbond_atom_site_label_D
_geom_hbond_atom_site_label_H
_geom_hbond_atom_site_label_A
_geom_hbond_site_symmetry_A
_geom_hbond_distance_DH
_geom_hbond_distance_HA
_geom_hbond_distance_DA
_geom_hbond_angle_DHA
N2 H2N N5 1_545 0.87 2.15 2.994(2) 165
N4 H4N O1 4_545 0.87 2.18 2.993(2) 156
O1 H1O N1 . 0.82 1.98 2.773(2) 164
O1 H2O O1 4 0.82 1.96 2.758(2) 163

loop_
_cod_related_entry_id
_cod_related_entry_database
_cod_related_entry_code
1 ChemSpider 30655676
